data_7107835
loop_
_publ_author_name
'Feng Luo'
'Ming-Sheng Wang'
'Pei-Xin Li'
'Guo-Cong Guo'
'Ming-Biao Luo'
'Gong-Ming Sun'
'Yu-Mei Song'

_publ_section_title
;
 Functionalizing the pore wall of chiral porous metal-organic frameworks
 by distinct -H, -OH, -NH2, -NO2, -COOH shutters showing selective
 adsorption of CO2, tunable photoluminescence, and direct white-light
 emission
;
_journal_name_full Chem.Commun.
_journal_page_first 5989
_journal_paper_doi 10.1039/c2cc32103c
_journal_volume 48
_journal_year 2012
_chemical_formula_sum 'C33 H21 N4 O8 Zn'
_chemical_formula_weight 666.91
_chemical_name_systematic
;
?
;
_space_group_IT_number 181
_symmetry_cell_setting hexagonal
_symmetry_space_group_name_Hall 'P 64 2 (0 0 2)'
_symmetry_space_group_name_H-M 'P 64 2 2'
_atom_sites_solution_hydrogens geom
_atom_sites_solution_primary direct
_atom_sites_solution_secondary difmap
_audit_creation_method SHELXL-97
_cell_angle_alpha 90.00
_cell_angle_beta 90.00
_cell_angle_gamma 120.00
_cell_formula_units_Z 6
_cell_length_a 16.5097(2)
_cell_length_b 16.5097(2)
_cell_length_c 25.4661(5)
_cell_measurement_reflns_used 9315
_cell_measurement_temperature 296(2)
_cell_measurement_theta_max 22.13
_cell_measurement_theta_min 2.47
_cell_volume 6011.34(16)
_computing_structure_refinement 'SHELXL-97 (Sheldrick, 1997)'
_computing_structure_solution 'SHELXS-97 (Sheldrick, 1990)'
_diffrn_ambient_temperature 296(2)
_diffrn_measured_fraction_theta_full 1.000
_diffrn_measured_fraction_theta_max 1.000
_diffrn_radiation_monochromator graphite
_diffrn_radiation_source 'fine-focus sealed tube'
_diffrn_radiation_type MoK\a
_diffrn_radiation_wavelength 0.71073
_diffrn_reflns_av_R_equivalents 0.0434
_diffrn_reflns_av_sigmaI/netI 0.0386
_diffrn_reflns_limit_h_max 14
_diffrn_reflns_limit_h_min -19
_diffrn_reflns_limit_k_max 19
_diffrn_reflns_limit_k_min -14
_diffrn_reflns_limit_l_max 30
_diffrn_reflns_limit_l_min -24
_diffrn_reflns_number 29998
_diffrn_reflns_theta_full 25.00
_diffrn_reflns_theta_max 25.00
_diffrn_reflns_theta_min 1.42
_exptl_absorpt_coefficient_mu 0.658
_exptl_absorpt_correction_T_max 0.8581
_exptl_absorpt_correction_T_min 0.8528
_exptl_absorpt_correction_type multi-scan
_exptl_crystal_colour Colorless
_exptl_crystal_density_diffrn 1.105
_exptl_crystal_density_method 'not measured'
_exptl_crystal_description Block
_exptl_crystal_F_000 2046
_exptl_crystal_size_max 0.25
_exptl_crystal_size_mid 0.25
_exptl_crystal_size_min 0.24
_refine_diff_density_max 0.714
_refine_diff_density_min -0.411
_refine_diff_density_rms 0.175
_refine_ls_abs_structure_details 'Flack H D (1983), Acta Cryst. A39, 876-881'
_refine_ls_abs_structure_Flack 0.05(3)
_refine_ls_extinction_coef 0.0084(16)
_refine_ls_extinction_expression Fc^*^=kFc[1+0.001xFc^2^\l^3^/sin(2\q)]^-1/4^
_refine_ls_extinction_method SHELXL
_refine_ls_goodness_of_fit_ref 1.134
_refine_ls_hydrogen_treatment constr
_refine_ls_matrix_type full
_refine_ls_number_parameters 211
_refine_ls_number_reflns 3547
_refine_ls_number_restraints 0
_refine_ls_restrained_S_all 1.134
_refine_ls_R_factor_all 0.0939
_refine_ls_R_factor_gt 0.0794
_refine_ls_shift/su_max 0.000
_refine_ls_shift/su_mean 0.000
_refine_ls_structure_factor_coef Fsqd
_refine_ls_weighting_details 'calc w=1/[\s^2^(Fo^2^)+(0.1594P)^2^+0.0159P] where P=(Fo^2^+2Fc^2^)/3'
_refine_ls_weighting_scheme calc
_refine_ls_wR_factor_gt 0.2169
_refine_ls_wR_factor_ref 0.2301
_reflns_number_gt 2874
_reflns_number_total 3547
_reflns_threshold_expression >2sigma(I)
_cod_data_source_file c2cc32103c.txt
_cod_data_source_block 5
_cod_original_sg_symbol_H-M P6(4)22
_cod_database_code 7107835

loop_
_symmetry_equiv_pos_as_xyz
'x, y, z'
'x-y, x, z+2/3'
'-y, x-y, z+1/3'
'-x, -y, z'
'-x+y, -x, z+2/3'
'y, -x+y, z+1/3'
'-y, -x, -z+1/3'
'x-y, -y, -z'
'x, x-y, -z+2/3'
'y, x, -z+1/3'
'-x+y, y, -z'
'-x, -x+y, -z+2/3'

loop_
_atom_site_label
_atom_site_type_symbol
_atom_site_fract_x
_atom_site_fract_y
_atom_site_fract_z
_atom_site_U_iso_or_equiv
_atom_site_adp_type
_atom_site_occupancy
_atom_site_symmetry_multiplicity
_atom_site_calc_flag
_atom_site_refinement_flags
C11 C 0.7399(5) 0.4162(5) 0.0967(2) 0.0597(16) Uani 1 1 d .
C13 C 0.7096(3) 0.4192(6) 0.0000 0.057(2) Uani 1 2 d S
H13 H 0.6771 0.3541 0.0000 0.069 Uiso 1 2 calc SR
C30 C 0.5093(5) -0.4508(4) 0.0552(2) 0.0628(16) Uani 1 1 d .
C25 C 0.6029(5) -0.0354(4) 0.1204(2) 0.0556(16) Uani 1 1 d .
C27 C 0.5487(6) -0.2672(4) 0.0608(3) 0.0658(18) Uani 1 1 d .
C12 C 0.7466(5) 0.4665(4) 0.0464(3) 0.0666(19) Uani 1 1 d .
C23 C 0.6082(6) -0.0095(5) 0.1706(2) 0.077(2) Uani 1 1 d .
H23 H 0.5921 -0.0538 0.1970 0.092 Uiso 1 1 calc R
C24 C 0.6374(6) 0.0827(5) 0.1838(2) 0.083(2) Uani 1 1 d .
H24 H 0.6395 0.0985 0.2190 0.100 Uiso 1 1 calc R
C26 C 0.5738(8) -0.1665(5) 0.0613(3) 0.094(3) Uani 1 1 d .
C32 C 0.5063(8) -0.3270(6) 0.1005(4) 0.100(3) Uani 1 1 d .
H32 H 0.4929 -0.3074 0.1319 0.119 Uiso 1 1 calc R
C21 C 0.6548(6) 0.1226(5) 0.0985(2) 0.076(2) Uani 1 1 d .
H21 H 0.6678 0.1672 0.0726 0.091 Uiso 1 1 calc R
C22 C 0.6293(7) 0.0345(5) 0.0829(3) 0.090(3) Uani 1 1 d .
H22 H 0.6296 0.0211 0.0475 0.108 Uiso 1 1 calc R
C31 C 0.4837(9) -0.4181(6) 0.0930(4) 0.122(4) Uani 1 1 d .
H31 H 0.4454 -0.4608 0.1183 0.147 Uiso 1 1 calc R
C28 C 0.5606(13) -0.3023(8) 0.0156(4) 0.162(7) Uani 1 1 d .
H28 H 0.5838 -0.2648 -0.0141 0.194 Uiso 1 1 calc R
C14 C 0.7904(10) 0.5625(5) 0.0470(4) 0.143(6) Uani 1 1 d .
H14 H 0.8097 0.5947 0.0787 0.171 Uiso 1 1 calc R
C29 C 0.5373(14) -0.3963(7) 0.0143(4) 0.171(8) Uani 1 1 d .
H29 H 0.5420 -0.4212 -0.0176 0.206 Uiso 1 1 calc R
C15 C 0.8058(4) 0.6116(8) 0.0000 0.213(15) Uani 1 2 d S
C16 C 0.8597(6) 0.7194(11) 0.0000 0.35(3) Uani 1 2 d S
N21 N 0.6622(3) 0.1489(3) 0.14774(18) 0.0537(12) Uani 1 1 d .
N22 N 0.5727(5) -0.1284(3) 0.10820(19) 0.0659(15) Uani 1 1 d .
H22A H 0.5502 -0.1670 0.1340 0.079 Uiso 1 1 calc R
O11 O 0.7068(3) 0.3297(3) 0.09516(16) 0.0636(12) Uani 1 1 d .
O12 O 0.7662(4) 0.4627(4) 0.13858(19) 0.0831(15) Uani 1 1 d .
O21 O 0.5991(10) -0.1181(5) 0.0221(2) 0.221(7) Uani 1 1 d .
O13 O 0.9087(16) 0.7605(7) 0.0366(4) 0.360(14) Uani 1 1 d .
Zn1 Zn 0.71280(3) 0.28720(3) 0.1667 0.0471(3) Uani 1 2 d S

loop_
_atom_site_aniso_label
_atom_site_aniso_U_11
_atom_site_aniso_U_22
_atom_site_aniso_U_33
_atom_site_aniso_U_23
_atom_site_aniso_U_13
_atom_site_aniso_U_12
C11 0.056(4) 0.064(4) 0.056(3) -0.016(3) -0.023(3) 0.028(3)
C13 0.061(4) 0.038(4) 0.066(5) 0.000 -0.024(4) 0.019(2)
C30 0.071(4) 0.052(4) 0.071(4) 0.002(3) 0.004(3) 0.035(3)
C25 0.073(4) 0.042(3) 0.056(3) 0.005(2) 0.012(3) 0.031(3)
C27 0.094(5) 0.050(4) 0.057(4) 0.000(3) 0.008(3) 0.038(4)
C12 0.076(5) 0.040(3) 0.074(4) -0.007(3) -0.032(4) 0.021(3)
C23 0.119(6) 0.054(4) 0.055(3) 0.010(3) 0.005(4) 0.040(4)
C24 0.127(7) 0.056(4) 0.047(3) 0.004(3) 0.004(4) 0.033(4)
C26 0.168(9) 0.053(4) 0.063(4) 0.009(4) 0.031(5) 0.058(5)
C32 0.158(9) 0.063(5) 0.092(5) 0.014(4) 0.040(6) 0.065(6)
C21 0.125(7) 0.050(4) 0.040(3) 0.004(3) 0.008(4) 0.036(4)
C22 0.161(8) 0.044(4) 0.050(3) 0.004(3) 0.023(4) 0.040(4)
C31 0.208(13) 0.072(6) 0.100(6) 0.024(5) 0.055(7) 0.079(8)
C28 0.33(2) 0.090(7) 0.089(6) 0.006(5) 0.034(9) 0.122(11)
C14 0.212(13) 0.042(4) 0.133(8) -0.022(5) -0.110(9) 0.033(6)
C29 0.38(2) 0.077(6) 0.087(6) -0.002(5) 0.019(9) 0.134(11)
C15 0.36(3) 0.037(6) 0.136(13) 0.000 -0.134(18) 0.018(3)
C16 0.62(7) 0.042(8) 0.18(2) 0.000 -0.17(4) 0.021(4)
N21 0.053(3) 0.050(3) 0.054(3) 0.001(2) 0.000(2) 0.023(2)
N22 0.091(4) 0.043(3) 0.061(3) 0.014(2) 0.018(3) 0.031(3)
O11 0.079(3) 0.060(3) 0.051(2) 0.0026(19) -0.013(2) 0.034(3)
O12 0.090(4) 0.095(4) 0.070(3) -0.026(3) -0.030(3) 0.051(3)
O21 0.53(2) 0.086(5) 0.064(3) 0.031(3) 0.082(7) 0.170(9)
O13 0.61(3) 0.076(6) 0.200(13) -0.030(6) -0.136(18) 0.026(13)
Zn1 0.0468(4) 0.0468(4) 0.0439(5) -0.0043(3) -0.0043(3) 0.0205(4)

loop_
_atom_type_symbol
_atom_type_description
_atom_type_scat_dispersion_real
_atom_type_scat_dispersion_imag
_atom_type_scat_source
C C 0.0033 0.0016 'International Tables Vol C Tables 4.2.6.8 and 6.1.1.4'
H H 0.0000 0.0000 'International Tables Vol C Tables 4.2.6.8 and 6.1.1.4'
O O 0.0106 0.0060 'International Tables Vol C Tables 4.2.6.8 and 6.1.1.4'
N N 0.0061 0.0033 'International Tables Vol C Tables 4.2.6.8 and 6.1.1.4'
Zn Zn 0.2839 1.4301 'International Tables Vol C Tables 4.2.6.8 and 6.1.1.4'

loop_
_geom_angle_atom_site_label_1
_geom_angle_atom_site_label_2
_geom_angle_atom_site_label_3
_geom_angle
_geom_angle_site_symmetry_1
_geom_angle_site_symmetry_3
O11 C11 O12 123.0(7) . .
O11 C11 C12 118.5(5) . .
O12 C11 C12 118.6(6) . .
C12 C13 C12 121.2(8) . 11_655
C12 C13 H13 119.4 . .
C12 C13 H13 119.4 11_655 .
C31 C30 C29 112.9(7) . .
C31 C30 C30 121.9(6) . 4_645
C29 C30 C30 124.1(5) . 4_645
C23 C25 C22 116.5(6) . .
C23 C25 N22 119.8(5) . .
C22 C25 N22 123.7(5) . .
C32 C27 C28 117.5(7) . .
C32 C27 C26 124.4(7) . .
C28 C27 C26 117.8(7) . .
C14 C12 C13 119.5(7) . .
C14 C12 C11 118.6(6) . .
C13 C12 C11 121.8(6) . .
C25 C23 C24 120.9(6) . .
C25 C23 H23 119.5 . .
C24 C23 H23 119.5 . .
N21 C24 C23 122.1(6) . .
N21 C24 H24 119.0 . .
C23 C24 H24 119.0 . .
O21 C26 N22 119.9(6) . .
O21 C26 C27 122.4(7) . .
N22 C26 C27 117.5(6) . .
C27 C32 C31 117.4(8) . .
C27 C32 H32 121.3 . .
C31 C32 H32 121.3 . .
N21 C21 C22 124.2(6) . .
N21 C21 H21 117.9 . .
C22 C21 H21 117.9 . .
C21 C22 C25 119.5(6) . .
C21 C22 H22 120.3 . .
C25 C22 H22 120.3 . .
C30 C31 C32 127.1(9) . .
C30 C31 H31 116.4 . .
C32 C31 H31 116.4 . .
C27 C28 C29 118.7(9) . .
C27 C28 H28 120.7 . .
C29 C28 H28 120.7 . .
C12 C14 C15 119.8(8) . .
C12 C14 H14 120.1 . .
C15 C14 H14 120.1 . .
C30 C29 C28 123.6(9) . .
C30 C29 H29 118.2 . .
C28 C29 H29 118.2 . .
C14 C15 C14 119.6(10) 11_655 .
C14 C15 C16 120.2(5) 11_655 .
C14 C15 C16 120.2(5) . .
O13 C16 O13 121.2(17) . 11_655
O13 C16 C15 119.4(8) . .
O13 C16 C15 119.4(9) 11_655 .
C21 N21 C24 116.7(6) . .
C21 N21 Zn1 120.7(4) . .
C24 N21 Zn1 122.6(4) . .
C26 N22 C25 128.9(5) . .
C26 N22 H22A 115.5 . .
C25 N22 H22A 115.5 . .
C11 O11 Zn1 107.9(4) . .
O11 Zn1 O11 138.9(3) 7_665 .
O11 Zn1 N21 96.53(18) 7_665 7_665
O11 Zn1 N21 108.34(19) . 7_665
O11 Zn1 N21 108.34(19) 7_665 .
O11 Zn1 N21 96.53(18) . .
N21 Zn1 N21 104.9(3) 7_665 .

loop_
_geom_bond_atom_site_label_1
_geom_bond_atom_site_label_2
_geom_bond_distance
_geom_bond_site_symmetry_2
C11 O11 1.248(8) .
C11 O12 1.258(8) .
C11 C12 1.501(9) .
C13 C12 1.379(7) .
C13 C12 1.379(7) 11_655
C13 H13 0.9300 .
C30 C31 1.277(11) .
C30 C29 1.301(11) .
C30 C30 1.493(13) 4_645
C25 C23 1.338(9) .
C25 C22 1.389(8) .
C25 N22 1.391(7) .
C27 C32 1.340(10) .
C27 C28 1.346(12) .
C27 C26 1.498(9) .
C12 C14 1.374(10) .
C23 C24 1.388(11) .
C23 H23 0.9300 .
C24 N21 1.325(8) .
C24 H24 0.9300 .
C26 O21 1.215(9) .
C26 N22 1.355(9) .
C32 C31 1.370(12) .
C32 H32 0.9300 .
C21 N21 1.313(8) .
C21 C22 1.354(10) .
C21 H21 0.9300 .
C22 H22 0.9300 .
C31 H31 0.9300 .
C28 C29 1.401(13) .
C28 H28 0.9300 .
C14 C15 1.396(10) .
C14 H14 0.9300 .
C29 H29 0.9300 .
C15 C14 1.396(10) 11_655
C15 C16 1.541(19) .
C16 O13 1.197(13) .
C16 O13 1.197(13) 11_655
N21 Zn1 2.058(5) .
N22 H22A 0.8600 .
O11 Zn1 1.971(4) .
Zn1 O11 1.971(4) 7_665
Zn1 N21 2.058(5) 7_665

loop_
_geom_torsion_atom_site_label_1
_geom_torsion_atom_site_label_2
_geom_torsion_atom_site_label_3
_geom_torsion_atom_site_label_4
_geom_torsion
_geom_torsion_site_symmetry_1
_geom_torsion_site_symmetry_4
C12 C13 C12 C14 3.4(9) 11_655 .
C12 C13 C12 C11 -177.1(8) 11_655 .
O11 C11 C12 C14 -174.4(10) . .
O12 C11 C12 C14 7.0(13) . .
O11 C11 C12 C13 6.1(10) . .
O12 C11 C12 C13 -172.5(6) . .
C22 C25 C23 C24 1.0(12) . .
N22 C25 C23 C24 -179.5(8) . .
C25 C23 C24 N21 -0.9(13) . .
C32 C27 C26 O21 -168.7(13) . .
C28 C27 C26 O21 4(2) . .
C32 C27 C26 N22 15.0(16) . .
C28 C27 C26 N22 -172.1(12) . .
C28 C27 C32 C31 3.8(17) . .
C26 C27 C32 C31 176.8(11) . .
N21 C21 C22 C25 4.6(16) . .
C23 C25 C22 C21 -2.7(14) . .
N22 C25 C22 C21 177.8(9) . .
C29 C30 C31 C32 -20(2) . .
C30 C30 C31 C32 171.5(11) 4_645 .
C27 C32 C31 C30 10(2) . .
C32 C27 C28 C29 -6(2) . .
C26 C27 C28 C29 -179.8(15) . .
C13 C12 C14 C15 -6.8(17) . .
C11 C12 C14 C15 173.7(9) . .
C31 C30 C29 C28 16(2) . .
C30 C30 C29 C28 -175.6(15) 4_645 .
C27 C28 C29 C30 -4(3) . .
C12 C14 C15 C14 3.4(9) . 11_655
C12 C14 C15 C16 -176.6(9) . .
C14 C15 C16 O13 -160.3(15) 11_655 .
C14 C15 C16 O13 19.7(15) . .
C14 C15 C16 O13 19.7(15) 11_655 11_655
C14 C15 C16 O13 -160.3(15) . 11_655
C22 C21 N21 C24 -4.4(13) . .
C22 C21 N21 Zn1 174.5(8) . .
C23 C24 N21 C21 2.4(12) . .
C23 C24 N21 Zn1 -176.4(6) . .
O21 C26 N22 C25 -4.4(18) . .
C27 C26 N22 C25 171.9(8) . .
C23 C25 N22 C26 -170.6(9) . .
C22 C25 N22 C26 9.0(14) . .
O12 C11 O11 Zn1 -3.6(8) . .
C12 C11 O11 Zn1 177.8(5) . .
C11 O11 Zn1 O11 55.6(4) . 7_665
C11 O11 Zn1 N21 -68.6(5) . 7_665
C11 O11 Zn1 N21 -176.6(5) . .
C21 N21 Zn1 O11 158.9(6) . 7_665
C24 N21 Zn1 O11 -22.3(6) . 7_665
C21 N21 Zn1 O11 12.1(6) . .
C24 N21 Zn1 O11 -169.1(6) . .
C21 N21 Zn1 N21 -98.9(6) . 7_665
C24 N21 Zn1 N21 79.9(6) . 7_665
